data_4103317
loop_
_publ_author_name
'Elsa Quartapelle Procopio'
'Matteo Mauro'
'Monica Panigati'
'Daniela Donghi'
'Pierluigi Mercandelli'
'Angelo Sironi'
'Giuseppe D'Alfonso'
'Luisa De Cola'

_publ_section_title
;
 Highly Emitting Concomitant Polymorphic Crystals of a Dinuclear Rhenium
 Complex
;
_journal_name_full 'Journal of the American Chemical Society'
_journal_page_first 14397
_journal_page_last 14399
_journal_paper_doi 10.1021/ja106772v
_journal_volume 132
_journal_year 2010
_chemical_formula_moiety 'C16 H20 Cl2 N2 O6 Re2 Si2'
_chemical_formula_sum 'C16 H20 Cl2 N2 O6 Re2 Si2'
_chemical_formula_weight 835.82
_chemical_name_systematic
;
hexacarbonyldi-\m-chloro(\m-4,5-bis(trimethylsilyl)pyridazine-\kN1:\kN2)
dirhenium
;
_space_group_IT_number 33
_symmetry_cell_setting orthorhombic
_symmetry_Int_Tables_number 33
_symmetry_space_group_name_Hall 'P 2c -2n'
_symmetry_space_group_name_H-M 'P n a 21'
_atom_sites_solution_hydrogens geom
_atom_sites_solution_primary direct
_atom_sites_solution_secondary difmap
_cell_angle_alpha 90
_cell_angle_beta 90
_cell_angle_gamma 90
_cell_formula_units_Z 8
_cell_length_a 21.509(2)
_cell_length_b 6.355(2)
_cell_length_c 36.997(2)
_cell_measurement_reflns_used 8676
_cell_measurement_temperature 295(2)
_cell_measurement_theta_max 26.9
_cell_measurement_theta_min 2.2
_cell_volume 5057.1(17)
_computing_structure_refinement
;
Sheldrick, G. M. (1997). SHELX97. Universit\"at G\"ottingen, Germany.
;
_computing_structure_solution
;
SIR97: Altomare, A., Burla, M. C., Camalli, M., Cascarano, G. L.,
Giacovazzo, C., Guagliardi, A., Moliterni, A. G. G., Polidori, G. &
Spagna, R. (1999). J. Appl. Crystallogr. 32, 115-119.
;
_diffrn_ambient_temperature 295(2)
_diffrn_measured_fraction_theta_full 0.999
_diffrn_measured_fraction_theta_max 0.999
_diffrn_measurement_details
;
A full sphere of reciprocal space was scanned by 0.3\% \w steps, collecting
2400 frames each at 20 s exposure keeping the detector at 7.0 cm from the
sample. Intensity decay was monitored by recollecting the initial 50 frames
at the end of data collection and analysing the duplicate reflections.
;
_diffrn_measurement_device_type 'Brucker APEX II'
_diffrn_measurement_method '\w scans'
_diffrn_radiation_type MoK\a
_diffrn_radiation_wavelength 0.71073
_diffrn_reflns_av_R_equivalents 0.0488
_diffrn_reflns_av_sigmaI/netI 0.0392
_diffrn_reflns_limit_h_max 27
_diffrn_reflns_limit_h_min -27
_diffrn_reflns_limit_k_max 8
_diffrn_reflns_limit_k_min -8
_diffrn_reflns_limit_l_max 46
_diffrn_reflns_limit_l_min -46
_diffrn_reflns_number 60064
_diffrn_reflns_theta_full 27.00
_diffrn_reflns_theta_max 27.00
_diffrn_reflns_theta_min 1.10
_diffrn_standards_decay_% 0
_exptl_absorpt_coefficient_mu 9.904
_exptl_absorpt_correction_T_max 0.827
_exptl_absorpt_correction_T_min 0.167
_exptl_absorpt_correction_type empirical
_exptl_absorpt_process_details
;
Sheldrick, G. M. (1996). SADABS. Universit\"at G\"ottingen, Germany.
Reflections employed for parameter determination: 43564
Maximum odd and even orders for spherical harmonics: 7 and 8
Effective data to parameter ratio: 10.4
;
_exptl_crystal_colour orange
_exptl_crystal_density_diffrn 2.196
_exptl_crystal_density_method 'not measured'
_exptl_crystal_F_000 3120
_exptl_crystal_preparation
;
Crystals were obtained by slow diffusion of n-hexane in a dichloromethane
solution at 248 K.
;
_exptl_crystal_size_max 0.28
_exptl_crystal_size_mid 0.14
_exptl_crystal_size_min 0.02
_refine_diff_density_max 1.293
_refine_diff_density_min -1.138
_refine_diff_density_rms 0.144
_refine_ls_abs_structure_details
;
Flack, H. D. (1983). Acta Crystallogr., Sect. A 39, 876-881.
5803 Friedel pairs measured.
;
_refine_ls_abs_structure_Flack 0.354(5)
_refine_ls_extinction_method none
_refine_ls_goodness_of_fit_ref 1.066
_refine_ls_hydrogen_treatment constr
_refine_ls_matrix_type full
_refine_ls_number_parameters 554
_refine_ls_number_reflns 10808
_refine_ls_number_restraints 1
_refine_ls_restrained_S_all 1.066
_refine_ls_R_factor_all 0.0400
_refine_ls_R_factor_gt 0.0344
_refine_ls_shift/su_max 0.001
_refine_ls_shift/su_mean 0.000
_refine_ls_structure_factor_coef Fsqd
_refine_ls_weighting_details
;
w=1/[\s^2^(Fo^2^)+(0.045P)^2^+1.5000P] where P=(Fo^2^+2Fc^2^)/3
;
_refine_ls_weighting_scheme calc
_refine_ls_wR_factor_gt 0.0864
_refine_ls_wR_factor_ref 0.0917
_reflns_number_gt 9908
_reflns_number_total 10808
_reflns_threshold_expression 'I > 2\s(I)'
_cod_data_source_file ja106772v_si_003.cif
_cod_data_source_block 1orange
_cod_database_code 4103317

loop_
_symmetry_equiv_pos_as_xyz
'x, y, z'
'-x, -y, z+1/2'
'-x+1/2, y+1/2, z+1/2'
'x+1/2, -y+1/2, z'

loop_
_atom_site_label
_atom_site_type_symbol
_atom_site_fract_x
_atom_site_fract_y
_atom_site_fract_z
_atom_site_U_iso_or_equiv
_atom_site_adp_type
_atom_site_occupancy
_atom_site_symmetry_multiplicity
_atom_site_calc_flag
_atom_site_refinement_flags
Re1A Re 0.318679(18) -0.13629(6) 0.166474(12) 0.03550(10) Uani 1 1 d .
Re2A Re 0.285613(18) -0.26155(7) 0.258033(12) 0.03596(10) Uani 1 1 d .
C1A C 0.3938(6) -0.2483(17) 0.1464(4) 0.053(3) Uani 1 1 d .
C2A C 0.2766(6) -0.233(2) 0.1240(4) 0.050(3) Uani 1 1 d .
C3A C 0.3355(5) 0.1265(18) 0.1420(4) 0.043(3) Uani 1 1 d .
C4A C 0.3481(5) -0.420(3) 0.2834(4) 0.056(3) Uani 1 1 d .
C5A C 0.2234(6) -0.447(2) 0.2767(4) 0.053(3) Uani 1 1 d .
C6A C 0.2753(6) -0.088(3) 0.2992(4) 0.061(4) Uani 1 1 d .
C7A C 0.1655(4) -0.0045(17) 0.2407(3) 0.034(2) Uani 1 1 d .
H1A H 0.1567 -0.0411 0.2645 0.040 Uiso 1 1 calc R
C8A C 0.1221(4) 0.1177(14) 0.2222(3) 0.031(2) Uani 1 1 d .
C9A C 0.1352(4) 0.1804(16) 0.1865(3) 0.032(2) Uani 1 1 d .
C10A C 0.1935(4) 0.1065(16) 0.1742(3) 0.033(2) Uani 1 1 d .
H2A H 0.2052 0.1465 0.1510 0.039 Uiso 1 1 calc R
C11A C 0.0594(7) 0.077(3) 0.2960(3) 0.070(4) Uani 1 1 d .
H3A H 0.0982 0.1307 0.3050 0.105 Uiso 1 1 calc R
H4A H 0.0605 -0.0736 0.2959 0.105 Uiso 1 1 calc R
H5A H 0.0261 0.1247 0.3112 0.105 Uiso 1 1 calc R
C12A C -0.0173(6) 0.022(2) 0.2272(4) 0.056(3) Uani 1 1 d .
H6A H -0.0214 -0.1125 0.2388 0.085 Uiso 1 1 calc R
H7A H -0.0077 0.0025 0.2021 0.085 Uiso 1 1 calc R
H8A H -0.0557 0.0984 0.2295 0.085 Uiso 1 1 calc R
C13A C 0.0322(6) 0.463(2) 0.2500(4) 0.062(4) Uani 1 1 d .
H9A H 0.0199 0.5089 0.2263 0.094 Uiso 1 1 calc R
H10A H 0.0695 0.5357 0.2570 0.094 Uiso 1 1 calc R
H11A H -0.0003 0.4946 0.2670 0.094 Uiso 1 1 calc R
C14A C 0.1232(8) 0.287(3) 0.1070(3) 0.064(4) Uani 1 1 d .
H12A H 0.1218 0.1376 0.1037 0.096 Uiso 1 1 calc R
H13A H 0.1653 0.3355 0.1045 0.096 Uiso 1 1 calc R
H14A H 0.0977 0.3543 0.0891 0.096 Uiso 1 1 calc R
C15A C 0.0099(6) 0.320(2) 0.1522(4) 0.054(3) Uani 1 1 d .
H15A H -0.0078 0.3584 0.1750 0.082 Uiso 1 1 calc R
H16A H 0.0006 0.1750 0.1471 0.082 Uiso 1 1 calc R
H17A H -0.0074 0.4069 0.1335 0.082 Uiso 1 1 calc R
C16A C 0.1146(7) 0.6317(19) 0.1634(5) 0.064(4) Uani 1 1 d .
H18A H 0.0931 0.7233 0.1470 0.097 Uiso 1 1 calc R
H19A H 0.1586 0.6495 0.1605 0.097 Uiso 1 1 calc R
H20A H 0.1031 0.6656 0.1878 0.097 Uiso 1 1 calc R
N1A N 0.2338(3) -0.0147(13) 0.1923(2) 0.0304(18) Uani 1 1 d .
N2A N 0.2198(4) -0.0737(13) 0.2263(2) 0.0315(18) Uani 1 1 d .
O1A O 0.4374(5) -0.3143(18) 0.1326(4) 0.084(4) Uani 1 1 d .
O2A O 0.2502(6) -0.292(2) 0.0991(3) 0.093(4) Uani 1 1 d .
O3A O 0.3450(6) 0.2716(16) 0.1255(3) 0.080(3) Uani 1 1 d .
O4A O 0.3840(5) -0.517(2) 0.2985(3) 0.088(4) Uani 1 1 d .
O5A O 0.1879(5) -0.5608(18) 0.2871(3) 0.072(3) Uani 1 1 d .
O6A O 0.2672(6) 0.013(2) 0.3249(3) 0.082(3) Uani 1 1 d .
Si1A Si 0.04682(14) 0.1746(5) 0.24947(9) 0.0413(7) Uani 1 1 d .
Si2A Si 0.09341(14) 0.3560(5) 0.15364(8) 0.0362(6) Uani 1 1 d .
Cl1A Cl 0.29475(13) -0.4646(4) 0.20080(8) 0.0424(6) Uani 1 1 d .
Cl2A Cl 0.36339(12) -0.0342(5) 0.22601(8) 0.0455(6) Uani 1 1 d .
Re1B Re 0.389018(17) 0.25727(7) 0.401443(11) 0.03353(9) Uani 1 1 d .
Re2B Re 0.347428(15) 0.12550(6) 0.491330(11) 0.03003(9) Uani 1 1 d .
C1B C 0.3273(6) 0.421(2) 0.3757(3) 0.047(3) Uani 1 1 d .
C2B C 0.4493(5) 0.4487(19) 0.3860(3) 0.044(3) Uani 1 1 d .
C3B C 0.4022(5) 0.093(2) 0.3592(3) 0.051(3) Uani 1 1 d .
C4B C 0.2690(5) 0.2299(19) 0.5086(3) 0.043(3) Uani 1 1 d .
C5B C 0.3832(5) 0.2155(18) 0.5353(4) 0.043(3) Uani 1 1 d .
C6B C 0.3261(5) -0.1325(17) 0.5140(3) 0.036(2) Uani 1 1 d .
C7B C 0.4737(4) -0.1101(15) 0.4873(3) 0.033(2) Uani 1 1 d .
H1B H 0.4605 -0.1479 0.5103 0.040 Uiso 1 1 calc R
C8B C 0.5321(4) -0.1849(16) 0.4764(3) 0.034(2) Uani 1 1 d .
C9B C 0.5501(4) -0.1260(15) 0.4408(3) 0.034(2) Uani 1 1 d .
C10B C 0.5067(4) -0.0019(16) 0.4228(3) 0.032(2) Uani 1 1 d .
H2B H 0.5175 0.0388 0.3995 0.038 Uiso 1 1 calc R
C11B C 0.5377(8) -0.291(3) 0.5558(4) 0.081(5) Uani 1 1 d .
H3B H 0.4971 -0.3533 0.5573 0.122 Uiso 1 1 calc R
H4B H 0.5343 -0.1414 0.5582 0.122 Uiso 1 1 calc R
H5B H 0.5634 -0.3459 0.5748 0.122 Uiso 1 1 calc R
C12B C 0.6583(6) -0.306(2) 0.5158(5) 0.072(5) Uani 1 1 d .
H6B H 0.6723 -0.3496 0.5393 0.108 Uiso 1 1 calc R
H7B H 0.6664 -0.1584 0.5128 0.108 Uiso 1 1 calc R
H8B H 0.6802 -0.3841 0.4976 0.108 Uiso 1 1 calc R
C13B C 0.5533(6) -0.634(2) 0.5007(4) 0.062(4) Uani 1 1 d .
H9B H 0.5740 -0.6745 0.4787 0.092 Uiso 1 1 calc R
H10B H 0.5092 -0.6480 0.4976 0.092 Uiso 1 1 calc R
H11B H 0.5669 -0.7238 0.5200 0.092 Uiso 1 1 calc R
C14B C 0.6161(6) -0.096(3) 0.3682(4) 0.064(4) Uani 1 1 d .
H12B H 0.6059 0.0507 0.3683 0.096 Uiso 1 1 calc R
H13B H 0.5834 -0.1737 0.3566 0.096 Uiso 1 1 calc R
H14B H 0.6544 -0.1173 0.3553 0.096 Uiso 1 1 calc R
C15B C 0.6919(5) -0.044(2) 0.4369(4) 0.059(3) Uani 1 1 d .
H15B H 0.7261 -0.1394 0.4405 0.088 Uiso 1 1 calc R
H16B H 0.6788 0.0114 0.4597 0.088 Uiso 1 1 calc R
H17B H 0.7048 0.0688 0.4214 0.088 Uiso 1 1 calc R
C16B C 0.6375(7) -0.482(2) 0.4154(5) 0.069(4) Uani 1 1 d .
H18B H 0.5980 -0.5517 0.4136 0.104 Uiso 1 1 calc R
H19B H 0.6576 -0.5220 0.4375 0.104 Uiso 1 1 calc R
H20B H 0.6631 -0.5207 0.3953 0.104 Uiso 1 1 calc R
N1B N 0.4521(3) 0.0657(13) 0.4345(2) 0.0282(17) Uani 1 1 d .
N2B N 0.4357(4) 0.0087(13) 0.4681(2) 0.0282(17) Uani 1 1 d .
O1B O 0.2907(5) 0.513(2) 0.3611(3) 0.080(4) Uani 1 1 d .
O2B O 0.4870(5) 0.5654(17) 0.3758(3) 0.070(3) Uani 1 1 d .
O3B O 0.4131(5) -0.0074(18) 0.3344(3) 0.073(3) Uani 1 1 d .
O4B O 0.2236(4) 0.2988(14) 0.5182(3) 0.057(2) Uani 1 1 d .
O5B O 0.4074(5) 0.2726(16) 0.5616(3) 0.065(3) Uani 1 1 d .
O6B O 0.3140(4) -0.2904(14) 0.5281(2) 0.050(2) Uani 1 1 d .
Si1B Si 0.57271(13) -0.3559(5) 0.51157(9) 0.0383(7) Uani 1 1 d .
Si2B Si 0.62513(14) -0.1900(5) 0.41512(9) 0.0404(7) Uani 1 1 d .
Cl1B Cl 0.37570(12) 0.4553(4) 0.45872(7) 0.0389(6) Uani 1 1 d .
Cl2B Cl 0.30880(12) 0.0263(5) 0.43009(8) 0.0415(6) Uani 1 1 d .

loop_
_atom_site_aniso_label
_atom_site_aniso_U_11
_atom_site_aniso_U_22
_atom_site_aniso_U_33
_atom_site_aniso_U_23
_atom_site_aniso_U_13
_atom_site_aniso_U_12
Re1A 0.02906(19) 0.0354(2) 0.0420(2) 0.00062(19) 0.00825(17) 0.00266(15)
Re2A 0.02877(18) 0.0430(2) 0.0361(2) 0.00268(19) -0.00231(16) 0.00653(16)
C1A 0.045(7) 0.027(6) 0.087(10) 0.011(6) 0.020(6) 0.003(5)
C2A 0.043(6) 0.049(7) 0.057(8) -0.004(6) 0.015(6) 0.003(5)
C3A 0.030(5) 0.035(6) 0.064(8) -0.004(5) 0.014(5) 0.004(4)
C4A 0.034(6) 0.083(10) 0.051(8) 0.008(7) 0.004(5) 0.013(6)
C5A 0.048(7) 0.042(7) 0.068(8) 0.000(6) 0.007(6) 0.011(6)
C6A 0.042(6) 0.074(9) 0.068(10) -0.007(8) -0.010(6) 0.004(6)
C7A 0.029(5) 0.038(6) 0.034(5) 0.001(4) 0.000(4) 0.006(4)
C8A 0.023(4) 0.027(5) 0.042(5) 0.002(4) 0.004(4) 0.004(4)
C9A 0.026(5) 0.029(5) 0.040(6) -0.006(4) -0.001(4) 0.001(4)
C10A 0.031(5) 0.042(6) 0.026(5) 0.001(4) 0.001(4) 0.000(4)
C11A 0.072(9) 0.097(11) 0.041(7) 0.014(7) 0.021(7) 0.030(9)
C12A 0.043(6) 0.054(7) 0.073(9) 0.006(7) 0.007(6) -0.006(6)
C13A 0.054(7) 0.051(8) 0.082(11) -0.014(7) 0.011(7) 0.013(6)
C14A 0.077(9) 0.086(10) 0.030(6) 0.011(6) -0.011(6) 0.008(8)
C15A 0.059(8) 0.054(7) 0.051(7) 0.002(6) -0.017(6) -0.002(6)
C16A 0.074(10) 0.035(6) 0.085(10) 0.005(7) -0.020(9) -0.011(6)
N1A 0.025(4) 0.034(4) 0.032(4) 0.002(4) 0.008(3) 0.000(3)
N2A 0.033(4) 0.036(5) 0.026(4) -0.001(3) 0.001(3) 0.001(3)
O1A 0.054(6) 0.066(6) 0.132(11) -0.013(7) 0.050(7) 0.010(5)
O2A 0.103(9) 0.129(11) 0.045(6) -0.018(6) -0.005(6) -0.023(8)
O3A 0.098(8) 0.044(6) 0.099(8) 0.022(6) 0.041(7) 0.006(5)
O4A 0.068(6) 0.148(12) 0.049(6) 0.035(7) 0.007(5) 0.061(7)
O5A 0.069(6) 0.075(7) 0.073(7) 0.007(6) 0.018(6) -0.015(6)
O6A 0.079(8) 0.104(9) 0.063(7) -0.037(6) -0.014(5) 0.013(7)
Si1A 0.0306(14) 0.0463(17) 0.0469(18) -0.0008(14) 0.0090(13) 0.0078(12)
Si2A 0.0377(15) 0.0298(14) 0.0412(15) 0.0039(12) -0.0060(12) 0.0008(11)
Cl1A 0.0503(15) 0.0354(14) 0.0414(14) 0.0015(12) 0.0054(12) 0.0028(11)
Cl2A 0.0289(12) 0.0562(17) 0.0515(16) 0.0011(13) -0.0025(12) -0.0069(12)
Re1B 0.02724(17) 0.0405(2) 0.03285(19) 0.00305(18) -0.00146(16) 0.00462(16)
Re2B 0.02285(16) 0.03053(18) 0.03671(19) 0.00201(18) 0.00285(16) 0.00206(13)
C1B 0.048(7) 0.056(7) 0.038(6) 0.009(6) 0.008(5) 0.013(6)
C2B 0.039(6) 0.040(6) 0.052(7) 0.003(5) 0.001(5) 0.004(5)
C3B 0.033(6) 0.073(9) 0.047(7) -0.013(7) 0.004(5) -0.001(6)
C4B 0.031(5) 0.051(7) 0.047(6) 0.006(5) 0.007(5) 0.011(5)
C5B 0.040(6) 0.029(5) 0.061(8) 0.000(5) 0.011(5) -0.003(4)
C6B 0.029(5) 0.039(6) 0.041(6) 0.006(5) 0.010(4) 0.011(4)
C7B 0.027(4) 0.032(5) 0.041(6) 0.008(4) 0.003(4) 0.000(4)
C8B 0.024(5) 0.032(5) 0.046(6) 0.003(5) -0.001(4) -0.002(4)
C9B 0.019(4) 0.031(5) 0.051(6) -0.005(4) 0.006(4) 0.002(4)
C10B 0.028(5) 0.034(5) 0.033(5) -0.001(4) 0.002(4) 0.000(4)
C11B 0.080(11) 0.117(14) 0.046(8) 0.009(8) -0.005(7) 0.038(10)
C12B 0.033(6) 0.065(9) 0.117(13) 0.036(9) -0.023(7) -0.015(6)
C13B 0.039(6) 0.052(8) 0.094(12) 0.015(7) -0.007(7) -0.011(5)
C14B 0.046(7) 0.097(12) 0.050(7) -0.005(8) 0.015(6) -0.002(7)
C15B 0.033(6) 0.053(7) 0.090(10) -0.002(7) 0.014(6) -0.005(5)
C16B 0.061(9) 0.054(8) 0.092(12) -0.021(8) 0.005(8) 0.002(7)
N1B 0.018(3) 0.033(4) 0.034(4) -0.003(3) 0.002(3) 0.005(3)
N2B 0.028(4) 0.028(4) 0.028(4) -0.004(3) 0.000(3) 0.004(3)
O1B 0.059(6) 0.108(9) 0.072(7) 0.035(6) 0.008(5) 0.057(6)
O2B 0.067(6) 0.073(7) 0.068(6) 0.005(5) 0.019(5) -0.023(5)
O3B 0.076(7) 0.090(8) 0.054(6) -0.020(6) 0.002(5) 0.023(6)
O4B 0.038(4) 0.046(5) 0.089(7) 0.008(5) 0.012(4) 0.014(4)
O5B 0.072(6) 0.077(7) 0.047(5) -0.016(5) -0.013(5) -0.015(5)
O6B 0.053(5) 0.052(5) 0.047(5) 0.004(4) -0.003(4) 0.006(4)
Si1B 0.0260(13) 0.0365(16) 0.0523(17) 0.0047(13) -0.0066(12) 0.0027(11)
Si2B 0.0251(13) 0.0436(16) 0.0524(18) -0.0064(14) 0.0080(12) 0.0027(12)
Cl1B 0.0439(13) 0.0322(13) 0.0405(14) 0.0023(11) 0.0053(11) 0.0014(10)
Cl2B 0.0264(11) 0.0510(16) 0.0472(15) 0.0000(12) -0.0044(11) -0.0062(11)

loop_
_atom_type_symbol
_atom_type_description
_atom_type_scat_dispersion_real
_atom_type_scat_dispersion_imag
_atom_type_scat_source
C C 0.0033 0.0016 'International Tables Vol C Tables 4.2.6.8 and 6.1.1.4'
H H 0.0000 0.0000 'International Tables Vol C Tables 4.2.6.8 and 6.1.1.4'
N N 0.0061 0.0033 'International Tables Vol C Tables 4.2.6.8 and 6.1.1.4'
O O 0.0106 0.0060 'International Tables Vol C Tables 4.2.6.8 and 6.1.1.4'
Si Si 0.0817 0.0704 'International Tables Vol C Tables 4.2.6.8 and 6.1.1.4'
Cl Cl 0.1484 0.1585 'International Tables Vol C Tables 4.2.6.8 and 6.1.1.4'
Re Re -1.0185 7.2310 'International Tables Vol C Tables 4.2.6.8 and 6.1.1.4'

loop_
_geom_angle_atom_site_label_1
_geom_angle_atom_site_label_2
_geom_angle_atom_site_label_3
_geom_angle
C1A Re1A C2A 87.8(6)
C1A Re1A C3A 88.9(5)
C1A Re1A N1A 176.9(5)
C1A Re1A Cl1A 93.5(4)
C1A Re1A Cl2A 96.5(5)
C2A Re1A C3A 88.9(6)
C2A Re1A N1A 94.4(4)
C2A Re1A Cl1A 93.0(4)
C2A Re1A Cl2A 173.0(4)
C3A Re1A N1A 93.2(4)
C3A Re1A Cl1A 177.0(4)
C3A Re1A Cl2A 96.7(4)
N1A Re1A Cl1A 84.3(2)
N1A Re1A Cl2A 81.0(2)
Cl1A Re1A Cl2A 81.23(10)
C4A Re2A C5A 89.5(6)
C4A Re2A C6A 89.7(6)
C4A Re2A N2A 175.7(5)
C4A Re2A Cl1A 95.1(5)
C4A Re2A Cl2A 93.7(4)
C5A Re2A C6A 89.2(6)
C5A Re2A N2A 94.4(4)
C5A Re2A Cl1A 92.5(4)
C5A Re2A Cl2A 173.0(4)
C6A Re2A N2A 92.2(5)
C6A Re2A Cl1A 174.9(5)
C6A Re2A Cl2A 97.0(5)
N2A Re2A Cl1A 82.9(2)
N2A Re2A Cl2A 82.2(2)
Cl1A Re2A Cl2A 81.03(10)
Re1A C1A O1A 176.3(15)
Re1A C2A O2A 178.3(12)
Re1A C3A O3A 175.1(12)
Re2A C4A O4A 178.2(14)
Re2A C5A O5A 177.6(12)
Re2A C6A O6A 177.1(15)
C8A C7A N2A 124.4(10)
C7A C8A C9A 119.0(9)
C7A C8A Si1A 114.1(8)
C9A C8A Si1A 126.9(7)
C8A C9A C10A 112.6(9)
C8A C9A Si2A 132.8(7)
C10A C9A Si2A 114.4(8)
C9A C10A N1A 127.1(9)
Re1A N1A C10A 121.4(6)
Re1A N1A N2A 119.6(6)
C10A N1A N2A 118.9(8)
Re2A N2A C7A 121.4(7)
Re2A N2A N1A 120.5(6)
C7A N2A N1A 118.0(8)
C8A Si1A C11A 107.4(6)
C8A Si1A C12A 106.8(5)
C8A Si1A C13A 109.3(5)
C11A Si1A C12A 110.1(7)
C11A Si1A C13A 110.1(7)
C12A Si1A C13A 112.9(6)
C9A Si2A C14A 106.9(6)
C9A Si2A C15A 114.7(6)
C9A Si2A C16A 108.6(6)
C14A Si2A C15A 106.2(7)
C14A Si2A C16A 108.3(8)
C15A Si2A C16A 111.8(7)
Re1A Cl1A Re2A 90.90(9)
Re1A Cl2A Re2A 90.58(9)
C1B Re1B C2B 88.7(5)
C1B Re1B C3B 89.5(6)
C1B Re1B N1B 174.5(4)
C1B Re1B Cl1B 94.0(4)
C1B Re1B Cl2B 92.9(4)
C2B Re1B C3B 90.1(6)
C2B Re1B N1B 95.9(4)
C2B Re1B Cl1B 90.7(4)
C2B Re1B Cl2B 172.3(4)
C3B Re1B N1B 93.5(5)
C3B Re1B Cl1B 176.4(4)
C3B Re1B Cl2B 97.4(4)
N1B Re1B Cl1B 82.9(2)
N1B Re1B Cl2B 82.2(2)
Cl1B Re1B Cl2B 81.72(9)
C4B Re2B C5B 88.1(5)
C4B Re2B C6B 86.6(5)
C4B Re2B N2B 176.5(4)
C4B Re2B Cl1B 94.8(4)
C4B Re2B Cl2B 95.5(4)
C5B Re2B C6B 88.8(5)
C5B Re2B N2B 95.0(4)
C5B Re2B Cl1B 93.6(4)
C5B Re2B Cl2B 174.2(4)
C6B Re2B N2B 95.1(4)
C6B Re2B Cl1B 177.2(4)
C6B Re2B Cl2B 95.9(4)
N2B Re2B Cl1B 83.4(2)
N2B Re2B Cl2B 81.3(2)
Cl1B Re2B Cl2B 81.62(9)
Re1B C1B O1B 178.6(12)
Re1B C2B O2B 178.7(12)
Re1B C3B O3B 176.5(12)
Re2B C4B O4B 177.3(11)
Re2B C5B O5B 177.2(11)
Re2B C6B O6B 179.0(11)
C8B C7B N2B 126.5(10)
C7B C8B C9B 114.9(9)
C7B C8B Si1B 114.1(8)
C9B C8B Si1B 131.0(7)
C8B C9B C10B 114.2(9)
C8B C9B Si2B 129.2(8)
C10B C9B Si2B 116.6(8)
C9B C10B N1B 128.5(9)
Re1B N1B C10B 123.1(7)
Re1B N1B N2B 120.2(5)
C10B N1B N2B 116.6(8)
Re2B N2B C7B 121.0(7)
Re2B N2B N1B 119.6(6)
C7B N2B N1B 119.3(8)
C8B Si1B C11B 106.9(6)
C8B Si1B C12B 114.3(6)
C8B Si1B C13B 106.9(6)
C11B Si1B C12B 106.8(8)
C11B Si1B C13B 108.2(8)
C12B Si1B C13B 113.5(7)
C9B Si2B C14B 108.1(6)
C9B Si2B C15B 109.0(5)
C9B Si2B C16B 109.1(6)
C14B Si2B C15B 108.8(7)
C14B Si2B C16B 109.8(8)
C15B Si2B C16B 112.0(7)
Re1B Cl1B Re2B 90.86(9)
Re1B Cl2B Re2B 90.40(8)

loop_
_geom_bond_atom_site_label_1
_geom_bond_atom_site_label_2
_geom_bond_distance
Re1A C1A 1.915(12)
Re1A C2A 1.915(15)
Re1A C3A 1.934(12)
Re1A N1A 2.201(7)
Re1A Cl1A 2.496(3)
Re1A Cl2A 2.489(3)
Re2A C4A 1.924(13)
Re2A C5A 1.911(14)
Re2A C6A 1.894(16)
Re2A N2A 2.193(8)
Re2A Cl1A 2.488(3)
Re2A Cl2A 2.508(3)
C1A O1A 1.148(15)
C2A O2A 1.146(17)
C3A O3A 1.124(15)
C4A O4A 1.137(15)
C5A O5A 1.121(16)
C6A O6A 1.160(17)
C7A C8A 1.394(13)
C7A N2A 1.357(12)
C8A C9A 1.409(15)
C8A Si1A 1.942(10)
C9A C10A 1.415(13)
C9A Si2A 1.878(11)
C10A N1A 1.340(13)
C11A Si1A 1.848(13)
C12A Si1A 1.876(13)
C13A Si1A 1.863(13)
C14A Si2A 1.891(14)
C15A Si2A 1.812(14)
C16A Si2A 1.846(13)
N1A N2A 1.344(11)
Re1B C1B 1.937(12)
Re1B C2B 1.868(12)
Re1B C3B 1.901(13)
Re1B N1B 2.195(8)
Re1B Cl1B 2.481(3)
Re1B Cl2B 2.501(3)
Re2B C4B 1.922(11)
Re2B C5B 1.888(14)
Re2B C6B 1.897(11)
Re2B N2B 2.212(8)
Re2B Cl1B 2.494(3)
Re2B Cl2B 2.494(3)
C1B O1B 1.119(14)
C2B O2B 1.161(14)
C3B O3B 1.141(15)
C4B O4B 1.127(13)
C5B O5B 1.162(16)
C6B O6B 1.162(14)
C7B C8B 1.401(13)
C7B N2B 1.320(12)
C8B C9B 1.423(15)
C8B Si1B 1.907(11)
C9B C10B 1.392(14)
C9B Si2B 1.917(10)
C10B N1B 1.323(12)
C11B Si1B 1.847(16)
C12B Si1B 1.876(12)
C13B Si1B 1.862(13)
C14B Si2B 1.846(15)
C15B Si2B 1.889(13)
C16B Si2B 1.872(15)
N1B N2B 1.343(11)
